data_7152916
loop_
_publ_author_name
'Fan, Weidong'
'Kong, Shasha'
'Cai, Yan'
'Wu, Guiping'
'Miao, Zhiwei'

_publ_section_title
;
 Diastereo- and enantioselective nitro-Mannich reaction of \a-substituted
 nitroacetates to N-phosphoryl imines catalyzed by cinchona alkaloid
 thiourea organocatalysts.
;
_journal_issue 19
_journal_name_full 'Organic &amp; biomolecular chemistry'
_journal_page_first 3223
_journal_page_last 3229
_journal_paper_doi 10.1039/c3ob40335a
_journal_volume 11
_journal_year 2013
_chemical_formula_sum 'C15 H23 N2 O7 P'
_chemical_formula_weight 374.32
_chemical_name_systematic
;
?
;
_space_group_IT_number 19
_symmetry_cell_setting orthorhombic
_symmetry_space_group_name_Hall 'P 2ac 2ab'
_symmetry_space_group_name_H-M 'P 21 21 21'
_atom_sites_solution_hydrogens geom
_atom_sites_solution_primary direct
_atom_sites_solution_secondary difmap
_audit_creation_method SHELXL-97
_cell_angle_alpha 90.00
_cell_angle_beta 90.00
_cell_angle_gamma 90.00
_cell_formula_units_Z 4
_cell_length_a 9.992(2)
_cell_length_b 10.278(2)
_cell_length_c 17.851(4)
_cell_measurement_reflns_used 6592
_cell_measurement_temperature 113(2)
_cell_measurement_theta_max 27.9
_cell_measurement_theta_min 2.0
_cell_volume 1833.3(7)
_computing_cell_refinement CrystalClear
_computing_data_collection CrystalClear
_computing_data_reduction CrystalClear
_computing_molecular_graphics 'Bruker SHELXTL'
_computing_publication_material 'CrystalStructure 3.8'
_computing_structure_refinement 'SHELXL-97 (Sheldrick, 1997)'
_computing_structure_solution 'SHELXS-97 (Sheldrick, 1990)'
_diffrn_ambient_temperature 113(2)
_diffrn_detector_area_resol_mean 14.22
_diffrn_measured_fraction_theta_full 0.999
_diffrn_measured_fraction_theta_max 0.999
_diffrn_measurement_device_type 'Rigaku Saturn724 CCD'
_diffrn_measurement_method '\w and \f scans'
_diffrn_radiation_monochromator multilayer
_diffrn_radiation_source 'rotating anode'
_diffrn_radiation_type MoK\a
_diffrn_radiation_wavelength 0.71073
_diffrn_reflns_av_R_equivalents 0.0355
_diffrn_reflns_av_sigmaI/netI 0.0379
_diffrn_reflns_limit_h_max 12
_diffrn_reflns_limit_h_min -13
_diffrn_reflns_limit_k_max 13
_diffrn_reflns_limit_k_min -13
_diffrn_reflns_limit_l_max 18
_diffrn_reflns_limit_l_min -23
_diffrn_reflns_number 18945
_diffrn_reflns_theta_full 27.88
_diffrn_reflns_theta_max 27.88
_diffrn_reflns_theta_min 2.28
_diffrn_standards_decay_% 0
_diffrn_standards_interval_count 0
_diffrn_standards_interval_time 0
_diffrn_standards_number 0
_exptl_absorpt_coefficient_mu 0.188
_exptl_absorpt_correction_T_max 0.9777
_exptl_absorpt_correction_T_min 0.9633
_exptl_absorpt_correction_type multi-scan
_exptl_absorpt_process_details CrystalClear
_exptl_crystal_colour Colorless
_exptl_crystal_density_diffrn 1.356
_exptl_crystal_density_method 'not measured'
_exptl_crystal_description Prism
_exptl_crystal_F_000 792
_exptl_crystal_size_max 0.20
_exptl_crystal_size_mid 0.18
_exptl_crystal_size_min 0.12
_refine_diff_density_max 0.260
_refine_diff_density_min -0.327
_refine_diff_density_rms 0.049
_refine_ls_abs_structure_details 'Flack H D (1983), Acta Cryst. A39, 876-881'
_refine_ls_abs_structure_Flack 0.08(6)
_refine_ls_extinction_method none
_refine_ls_goodness_of_fit_ref 1.014
_refine_ls_hydrogen_treatment mixed
_refine_ls_matrix_type full
_refine_ls_number_parameters 234
_refine_ls_number_reflns 4376
_refine_ls_number_restraints 1
_refine_ls_restrained_S_all 1.016
_refine_ls_R_factor_all 0.0341
_refine_ls_R_factor_gt 0.0285
_refine_ls_shift/su_max 0.001
_refine_ls_shift/su_mean 0.000
_refine_ls_structure_factor_coef Fsqd
_refine_ls_weighting_details 'calc w=1/[\s^2^(Fo^2^)+(0.0373P)^2^+0.0000P] where P=(Fo^2^+2Fc^2^)/3'
_refine_ls_weighting_scheme calc
_refine_ls_wR_factor_gt 0.0650
_refine_ls_wR_factor_ref 0.0668
_reflns_number_gt 3689
_reflns_number_total 4376
_reflns_threshold_expression >2sigma(I)
_cod_data_source_file c3ob40335a.txt
_cod_data_source_block shelx
_cod_depositor_comments
;
The following automatic conversions were performed:

'_symmetry_cell_setting' value 'Orthorhombic' changed to
'orthorhombic' according to
/home/saulius/struct/CIF-dictionaries/cif_core.dic dictionary named
'cif_core.dic' version 2.4.2 from
2011-04-26.

'_exptl_absorpt_correction_type' value 'MULTI-SCAN'
changed to 'multi-scan' according to
/home/saulius/struct/CIF-dictionaries/cif_core.dic dictionary named
'cif_core.dic' version 2.4.2 from 2011-04-26.

Automatic conversion script
Id: cif_fix_values 1891 2012-01-12 08:04:46Z andrius 
;
_cod_original_cell_volume 1833.4(7)
_cod_original_sg_symbol_H-M P2(1)2(1)2(1)
_cod_database_code 7152916

loop_
_symmetry_equiv_pos_as_xyz
'x, y, z'
'-x+1/2, -y, z+1/2'
'-x, y+1/2, -z+1/2'
'x+1/2, -y+1/2, -z'

loop_
_atom_site_label
_atom_site_type_symbol
_atom_site_fract_x
_atom_site_fract_y
_atom_site_fract_z
_atom_site_U_iso_or_equiv
_atom_site_adp_type
_atom_site_occupancy
_atom_site_symmetry_multiplicity
_atom_site_calc_flag
_atom_site_refinement_flags
P1 P 0.77874(3) 0.68615(3) 0.99435(2) 0.01626(8) Uani 1 1 d .
O1 O 0.65317(11) 1.07563(12) 0.84082(6) 0.0339(3) Uani 1 1 d .
O2 O 0.79834(13) 1.07120(15) 0.75185(7) 0.0541(4) Uani 1 1 d .
O3 O 0.93948(11) 0.76269(11) 0.79602(6) 0.0334(3) Uani 1 1 d .
O4 O 0.71743(11) 0.78778(10) 0.81292(6) 0.0268(2) Uani 1 1 d .
O5 O 0.63448(9) 0.71117(9) 0.99524(6) 0.0245(2) Uani 1 1 d .
O6 O 0.81135(9) 0.56841(9) 0.94120(5) 0.0197(2) Uani 1 1 d .
O7 O 0.84213(10) 0.63687(9) 1.06980(5) 0.0223(2) Uani 1 1 d .
N1 N 0.86269(11) 0.81516(11) 0.97000(6) 0.0157(2) Uani 1 1 d D
N2 N 0.76143(13) 1.04311(12) 0.81487(7) 0.0260(3) Uani 1 1 d .
C1 C 0.94819(14) 1.05713(15) 1.03671(8) 0.0231(3) Uani 1 1 d .
H1A H 1.0094 0.9864 1.0364 0.028 Uiso 1 1 calc R
C2 C 0.97436(15) 1.16549(15) 1.08061(8) 0.0264(3) Uani 1 1 d .
H2 H 1.0535 1.1682 1.1101 0.032 Uiso 1 1 calc R
C3 C 0.88687(16) 1.26952(15) 1.08205(8) 0.0271(3) Uani 1 1 d .
H3 H 0.9067 1.3445 1.1111 0.033 Uiso 1 1 calc R
C4 C 0.76994(16) 1.26313(14) 1.04068(8) 0.0277(3) Uani 1 1 d .
H4 H 0.7081 1.3333 1.0422 0.033 Uiso 1 1 calc R
C5 C 0.74256(14) 1.15448(13) 0.99684(8) 0.0220(3) Uani 1 1 d .
H5 H 0.6614 1.1507 0.9692 0.026 Uiso 1 1 calc R
C6 C 0.83250(13) 1.05112(12) 0.99283(8) 0.0163(3) Uani 1 1 d .
C7 C 0.80340(13) 0.93489(13) 0.94193(7) 0.0161(3) Uani 1 1 d .
H7 H 0.7042 0.9226 0.9398 0.019 Uiso 1 1 calc R
C8 C 0.85532(14) 0.95432(13) 0.85990(8) 0.0188(3) Uani 1 1 d .
C9 C 0.99573(15) 1.00946(16) 0.85444(8) 0.0273(4) Uani 1 1 d .
H9A H 1.0570 0.9558 0.8841 0.041 Uiso 1 1 calc R
H9B H 0.9963 1.0988 0.8737 0.041 Uiso 1 1 calc R
H9C H 1.0246 1.0094 0.8020 0.041 Uiso 1 1 calc R
C10 C 0.84574(15) 0.82309(15) 0.81873(8) 0.0220(3) Uani 1 1 d .
C11 C 0.69327(18) 0.66419(16) 0.77611(9) 0.0370(4) Uani 1 1 d .
H11A H 0.7464 0.6595 0.7300 0.056 Uiso 1 1 calc R
H11B H 0.5980 0.6566 0.7638 0.056 Uiso 1 1 calc R
H11C H 0.7191 0.5930 0.8097 0.056 Uiso 1 1 calc R
C12 C 0.94874(15) 0.52383(15) 0.93080(9) 0.0269(3) Uani 1 1 d .
H12A H 0.9864 0.4946 0.9792 0.032 Uiso 1 1 calc R
H12B H 1.0048 0.5959 0.9116 0.032 Uiso 1 1 calc R
C13 C 0.94815(18) 0.41298(17) 0.87576(9) 0.0360(4) Uani 1 1 d .
H13A H 0.8969 0.3401 0.8966 0.054 Uiso 1 1 calc R
H13B H 1.0403 0.3850 0.8661 0.054 Uiso 1 1 calc R
H13C H 0.9068 0.4416 0.8288 0.054 Uiso 1 1 calc R
C14 C 0.8468(2) 0.72518(16) 1.13381(9) 0.0361(4) Uani 1 1 d .
H14A H 0.7624 0.7754 1.1372 0.043 Uiso 1 1 calc R
H14B H 0.9219 0.7872 1.1281 0.043 Uiso 1 1 calc R
C15 C 0.86549(18) 0.64509(16) 1.20281(8) 0.0303(4) Uani 1 1 d .
H15A H 0.7882 0.5875 1.2094 0.045 Uiso 1 1 calc R
H15B H 0.8736 0.7025 1.2464 0.045 Uiso 1 1 calc R
H15C H 0.9469 0.5927 1.1979 0.045 Uiso 1 1 calc R
H1 H 0.9449(10) 0.8171(17) 0.9827(8) 0.031(5) Uiso 1 1 d D

loop_
_atom_site_aniso_label
_atom_site_aniso_U_11
_atom_site_aniso_U_22
_atom_site_aniso_U_33
_atom_site_aniso_U_23
_atom_site_aniso_U_13
_atom_site_aniso_U_12
P1 0.01593(16) 0.01236(14) 0.02048(17) 0.00038(13) 0.00172(15) -0.00095(13)
O1 0.0322(6) 0.0378(7) 0.0317(6) 0.0041(5) -0.0025(5) 0.0156(6)
O2 0.0598(9) 0.0675(9) 0.0349(7) 0.0311(7) 0.0100(6) 0.0222(8)
O3 0.0378(6) 0.0299(6) 0.0324(6) -0.0044(5) 0.0078(5) 0.0110(5)
O4 0.0316(6) 0.0213(5) 0.0275(5) -0.0073(4) -0.0076(5) 0.0025(5)
O5 0.0160(5) 0.0197(5) 0.0376(6) -0.0002(5) 0.0046(5) -0.0038(4)
O6 0.0202(5) 0.0158(5) 0.0232(5) -0.0025(4) -0.0005(4) 0.0013(4)
O7 0.0338(6) 0.0158(5) 0.0174(5) 0.0000(4) 0.0008(4) 0.0001(4)
N1 0.0111(6) 0.0129(5) 0.0232(6) 0.0026(5) -0.0010(4) 0.0001(5)
N2 0.0331(7) 0.0204(6) 0.0244(7) 0.0041(5) -0.0022(6) 0.0043(6)
C1 0.0241(8) 0.0190(7) 0.0263(8) 0.0008(6) -0.0022(6) -0.0007(6)
C2 0.0294(8) 0.0253(8) 0.0245(8) -0.0017(6) -0.0038(6) -0.0074(7)
C3 0.0340(9) 0.0225(7) 0.0249(8) -0.0071(6) 0.0081(7) -0.0080(7)
C4 0.0294(8) 0.0176(7) 0.0360(8) -0.0045(6) 0.0112(7) 0.0018(7)
C5 0.0212(7) 0.0184(6) 0.0263(7) -0.0004(6) 0.0019(6) -0.0009(5)
C6 0.0179(6) 0.0146(6) 0.0164(7) 0.0012(5) 0.0046(5) -0.0027(5)
C7 0.0147(7) 0.0138(6) 0.0197(7) 0.0018(5) 0.0002(5) 0.0011(5)
C8 0.0203(7) 0.0169(7) 0.0193(7) 0.0029(5) -0.0004(6) 0.0041(6)
C9 0.0248(8) 0.0302(9) 0.0268(8) 0.0036(7) 0.0057(6) -0.0031(7)
C10 0.0289(8) 0.0218(7) 0.0154(7) 0.0015(6) 0.0001(6) 0.0039(7)
C11 0.0537(11) 0.0253(8) 0.0322(9) -0.0124(7) -0.0153(8) 0.0016(8)
C12 0.0246(8) 0.0216(8) 0.0344(9) -0.0033(7) 0.0001(7) 0.0064(6)
C13 0.0455(11) 0.0316(9) 0.0310(9) -0.0074(7) 0.0055(8) 0.0092(8)
C14 0.0675(12) 0.0206(7) 0.0204(8) -0.0027(6) -0.0045(8) 0.0007(8)
C15 0.0426(10) 0.0273(8) 0.0210(8) 0.0029(6) -0.0006(7) 0.0014(7)

loop_
_atom_type_symbol
_atom_type_description
_atom_type_scat_dispersion_real
_atom_type_scat_dispersion_imag
_atom_type_scat_source
C C 0.0033 0.0016 'International Tables Vol C Tables 4.2.6.8 and 6.1.1.4'
H H 0.0000 0.0000 'International Tables Vol C Tables 4.2.6.8 and 6.1.1.4'
N N 0.0061 0.0033 'International Tables Vol C Tables 4.2.6.8 and 6.1.1.4'
O O 0.0106 0.0060 'International Tables Vol C Tables 4.2.6.8 and 6.1.1.4'
P P 0.1023 0.0942 'International Tables Vol C Tables 4.2.6.8 and 6.1.1.4'

loop_
_geom_angle_atom_site_label_1
_geom_angle_atom_site_label_2
_geom_angle_atom_site_label_3
_geom_angle
O5 P1 O6 110.23(6)
O5 P1 O7 116.35(6)
O6 P1 O7 100.69(5)
O5 P1 N1 111.53(6)
O6 P1 N1 111.04(6)
O7 P1 N1 106.47(6)
C10 O4 C11 115.63(12)
C12 O6 P1 120.90(9)
C14 O7 P1 118.87(9)
C7 N1 P1 124.82(9)
C7 N1 H1 117.7(12)
P1 N1 H1 116.4(12)
O2 N2 O1 123.53(13)
O2 N2 C8 116.04(12)
O1 N2 C8 120.29(12)
C2 C1 C6 120.54(14)
C2 C1 H1A 119.7
C6 C1 H1A 119.7
C3 C2 C1 120.86(14)
C3 C2 H2 119.6
C1 C2 H2 119.6
C2 C3 C4 119.18(14)
C2 C3 H3 120.4
C4 C3 H3 120.4
C3 C4 C5 120.30(14)
C3 C4 H4 119.8
C5 C4 H4 119.8
C4 C5 C6 120.94(13)
C4 C5 H5 119.5
C6 C5 H5 119.5
C5 C6 C1 118.10(12)
C5 C6 C7 120.24(12)
C1 C6 C7 121.66(12)
N1 C7 C6 112.26(11)
N1 C7 C8 107.16(10)
C6 C7 C8 113.14(11)
N1 C7 H7 108.0
C6 C7 H7 108.0
C8 C7 H7 108.0
C9 C8 N2 108.02(12)
C9 C8 C10 110.76(12)
N2 C8 C10 103.46(10)
C9 C8 C7 114.48(12)
N2 C8 C7 111.26(11)
C10 C8 C7 108.31(11)
C8 C9 H9A 109.5
C8 C9 H9B 109.5
H9A C9 H9B 109.5
C8 C9 H9C 109.5
H9A C9 H9C 109.5
H9B C9 H9C 109.5
O3 C10 O4 125.79(15)
O3 C10 C8 124.66(14)
O4 C10 C8 109.55(12)
O4 C11 H11A 109.5
O4 C11 H11B 109.5
H11A C11 H11B 109.5
O4 C11 H11C 109.5
H11A C11 H11C 109.5
H11B C11 H11C 109.5
O6 C12 C13 108.50(12)
O6 C12 H12A 110.0
C13 C12 H12A 110.0
O6 C12 H12B 110.0
C13 C12 H12B 110.0
H12A C12 H12B 108.4
C12 C13 H13A 109.5
C12 C13 H13B 109.5
H13A C13 H13B 109.5
C12 C13 H13C 109.5
H13A C13 H13C 109.5
H13B C13 H13C 109.5
O7 C14 C15 107.86(13)
O7 C14 H14A 110.1
C15 C14 H14A 110.1
O7 C14 H14B 110.1
C15 C14 H14B 110.1
H14A C14 H14B 108.4
C14 C15 H15A 109.5
C14 C15 H15B 109.5
H15A C15 H15B 109.5
C14 C15 H15C 109.5
H15A C15 H15C 109.5
H15B C15 H15C 109.5

loop_
_geom_bond_atom_site_label_1
_geom_bond_atom_site_label_2
_geom_bond_distance
P1 O5 1.4644(10)
P1 O6 1.5720(10)
P1 O7 1.5722(11)
P1 N1 1.6281(12)
O1 N2 1.2233(15)
O2 N2 1.2187(17)
O3 C10 1.1946(17)
O4 C10 1.3365(18)
O4 C11 1.4504(18)
O6 C12 1.4591(17)
O7 C14 1.4600(17)
N1 C7 1.4548(17)
N1 H1 0.852(9)
N2 C8 1.5360(18)
C1 C2 1.387(2)
C1 C6 1.3977(19)
C1 H1A 0.9500
C2 C3 1.381(2)
C2 H2 0.9500
C3 C4 1.384(2)
C3 H3 0.9500
C4 C5 1.391(2)
C4 H4 0.9500
C5 C6 1.3933(18)
C5 H5 0.9500
C6 C7 1.5289(18)
C7 C8 1.5662(19)
C7 H7 1.0000
C8 C9 1.516(2)
C8 C10 1.539(2)
C9 H9A 0.9800
C9 H9B 0.9800
C9 H9C 0.9800
C11 H11A 0.9800
C11 H11B 0.9800
C11 H11C 0.9800
C12 C13 1.505(2)
C12 H12A 0.9900
C12 H12B 0.9900
C13 H13A 0.9800
C13 H13B 0.9800
C13 H13C 0.9800
C14 C15 1.493(2)
C14 H14A 0.9900
C14 H14B 0.9900
C15 H15A 0.9800
C15 H15B 0.9800
C15 H15C 0.9800

loop_
_geom_hbond_atom_site_label_D
_geom_hbond_atom_site_label_H
_geom_hbond_atom_site_label_A
_geom_hbond_distance_DH
_geom_hbond_distance_HA
_geom_hbond_distance_DA
_geom_hbond_angle_DHA
_geom_hbond_site_symmetry_A
N1 H1 O5 0.852(9) 1.957(10) 2.7988(16) 169.4(17) 4_567

loop_
_geom_torsion_atom_site_label_1
_geom_torsion_atom_site_label_2
_geom_torsion_atom_site_label_3
_geom_torsion_atom_site_label_4
_geom_torsion
O5 P1 O6 C12 -179.84(10)
O7 P1 O6 C12 -56.41(11)
N1 P1 O6 C12 56.04(12)
O5 P1 O7 C14 -67.46(13)
O6 P1 O7 C14 173.45(11)
N1 P1 O7 C14 57.55(13)
O5 P1 N1 C7 -8.46(13)
O6 P1 N1 C7 114.91(10)
O7 P1 N1 C7 -136.36(10)
C6 C1 C2 C3 0.1(2)
C1 C2 C3 C4 1.9(2)
C2 C3 C4 C5 -1.5(2)
C3 C4 C5 C6 -0.9(2)
C4 C5 C6 C1 2.8(2)
C4 C5 C6 C7 -177.55(13)
C2 C1 C6 C5 -2.4(2)
C2 C1 C6 C7 177.94(13)
P1 N1 C7 C6 118.23(11)
P1 N1 C7 C8 -116.96(11)
C5 C6 C7 N1 -150.98(12)
C1 C6 C7 N1 28.66(17)
C5 C6 C7 C8 87.58(15)
C1 C6 C7 C8 -92.78(15)
O2 N2 C8 C9 48.71(17)
O1 N2 C8 C9 -135.38(14)
O2 N2 C8 C10 -68.75(17)
O1 N2 C8 C10 107.16(14)
O2 N2 C8 C7 175.16(14)
O1 N2 C8 C7 -8.93(18)
N1 C7 C8 C9 -79.36(14)
C6 C7 C8 C9 44.91(16)
N1 C7 C8 N2 157.83(11)
C6 C7 C8 N2 -77.90(13)
N1 C7 C8 C10 44.76(14)
C6 C7 C8 C10 169.03(11)
C11 O4 C10 O3 0.6(2)
C11 O4 C10 C8 -179.09(11)
C9 C8 C10 O3 11.14(19)
N2 C8 C10 O3 126.67(15)
C7 C8 C10 O3 -115.17(16)
C9 C8 C10 O4 -169.18(12)
N2 C8 C10 O4 -53.66(14)
C7 C8 C10 O4 64.51(13)
P1 O6 C12 C13 -178.59(10)
P1 O7 C14 C15 160.70(11)
